data_7706961
loop_
_publ_author_name
'Kumar, Sandeep'
'Acharyya, Jitendra Nath'
'Banerjee, Dipanjan'
'Soma, Venugopal Rao'
'Vijaya Prakash, G.'
'Sankar, Muniappan'

_publ_section_title
;
 Strong two-photon absorption and ultrafast dynamics of
 meso-functionalized &quot;push-pull&quot;trans-A<sub>2</sub>BC
 porphyrins.
;
_journal_issue 18
_journal_name_full 'Dalton transactions (Cambridge, England : 2003)'
_journal_page_first 6256
_journal_page_last 6272
_journal_paper_doi 10.1039/d1dt00378j
_journal_volume 50
_journal_year 2021
_chemical_formula_moiety 'C58 H48 N6 O2 S'
_chemical_formula_sum 'C58 H48 N6 O2 S'
_chemical_formula_weight 893.08
_space_group_crystal_system triclinic
_space_group_IT_number 2
_space_group_name_Hall '-P 1'
_space_group_name_H-M_alt 'P -1'
_atom_sites_solution_hydrogens geom
_atom_sites_solution_primary direct
_atom_sites_solution_secondary difmap
_audit_creation_method SHELXL-2018/3
_audit_update_record
;
2020-12-15 deposited with the CCDC.	2021-03-22 downloaded from the CCDC.
;
_cell_angle_alpha 69.48(3)
_cell_angle_beta 83.85(3)
_cell_angle_gamma 81.25(3)
_cell_formula_units_Z 2
_cell_length_a 8.0272(16)
_cell_length_b 17.522(4)
_cell_length_c 22.872(5)
_cell_measurement_reflns_used 4398
_cell_measurement_temperature 298(2)
_cell_measurement_theta_max 19.163
_cell_measurement_theta_min 2.352
_cell_volume 2972.8(13)
_computing_cell_refinement 'Bruker SAINT'
_computing_data_collection 'Bruker APEX2'
_computing_data_reduction 'Bruker SAINT, SADABS and XPREP'
_computing_molecular_graphics 'Bruker SHELXTL (Sheldrick, 2008)'
_computing_publication_material 'Bruker SHELXTL (Sheldrick, 2008)'
_computing_structure_refinement 'SHELXL-2018/3 (Sheldrick, 2015b)'
_computing_structure_solution 'SHELXT (Sheldrick, 2015a)'
_diffrn_ambient_temperature 298(2)
_diffrn_measured_fraction_theta_full 0.966
_diffrn_measured_fraction_theta_max 0.966
_diffrn_measurement_device_type 'Bruker APEX-II CCD'
_diffrn_measurement_method '\w scans'
_diffrn_radiation_type MoK\a
_diffrn_radiation_wavelength 0.71073
_diffrn_reflns_av_R_equivalents 0.0882
_diffrn_reflns_av_unetI/netI 0.0602
_diffrn_reflns_Laue_measured_fraction_full 0.966
_diffrn_reflns_Laue_measured_fraction_max 0.966
_diffrn_reflns_limit_h_max 9
_diffrn_reflns_limit_h_min -9
_diffrn_reflns_limit_k_max 21
_diffrn_reflns_limit_k_min -21
_diffrn_reflns_limit_l_max 27
_diffrn_reflns_limit_l_min -27
_diffrn_reflns_number 63723
_diffrn_reflns_point_group_measured_fraction_full 0.966
_diffrn_reflns_point_group_measured_fraction_max 0.966
_diffrn_reflns_theta_full 25.242
_diffrn_reflns_theta_max 25.252
_diffrn_reflns_theta_min 1.890
_exptl_absorpt_coefficient_mu 0.095
_exptl_absorpt_correction_T_max 0.734
_exptl_absorpt_correction_T_min 0.675
_exptl_absorpt_correction_type multi-scan
_exptl_absorpt_process_details 'Sadabs (Sheldrick, 1996)'
_exptl_crystal_colour 'dark blue-purple'
_exptl_crystal_density_diffrn 0.998
_exptl_crystal_description prism
_exptl_crystal_F_000 940
_exptl_crystal_recrystallization_method 'Re-crystallisation from solvent: Chloroform/hexane'
_exptl_crystal_size_max 0.19
_exptl_crystal_size_mid 0.14
_exptl_crystal_size_min 0.08
_refine_diff_density_max 0.826
_refine_diff_density_min -0.940
_refine_diff_density_rms 0.214
_refine_ls_extinction_method none
_refine_ls_goodness_of_fit_ref 1.533
_refine_ls_hydrogen_treatment constr
_refine_ls_matrix_type full
_refine_ls_number_parameters 736
_refine_ls_number_reflns 10408
_refine_ls_number_restraints 748
_refine_ls_restrained_S_all 1.505
_refine_ls_R_factor_all 0.1632
_refine_ls_R_factor_gt 0.1395
_refine_ls_shift/su_max 0.001
_refine_ls_shift/su_mean 0.000
_refine_ls_structure_factor_coef Fsqd
_refine_ls_weighting_details 'w=1/[\s^2^(Fo^2^)+(0.2000P)^2^] where P=(Fo^2^+2Fc^2^)/3'
_refine_ls_weighting_scheme calc
_refine_ls_wR_factor_gt 0.3656
_refine_ls_wR_factor_ref 0.3857
_reflns_Friedel_coverage 0.000
_reflns_number_gt 7694
_reflns_number_total 10408
_reflns_threshold_expression 'I > 2\s(I)'
_cod_data_source_file d1dt00378j2.cif
_cod_data_source_block shelx
_cod_depositor_comments 'Adding full bibliography for 7706961.cif.'
_cod_original_cell_volume 2972.8(12)
_cod_database_code 7706961
_shelx_shelxl_version_number 2018/3
_shelx_space_group_comment
;
The symmetry employed for this shelxl refinement is uniquely defined
by the following loop, which should always be used as a source of
symmetry information in preference to the above space-group names.
They are only intended as comments.
;

loop_
_space_group_symop_operation_xyz
'x, y, z'
'-x, -y, -z'

loop_
_atom_site_label
_atom_site_type_symbol
_atom_site_fract_x
_atom_site_fract_y
_atom_site_fract_z
_atom_site_U_iso_or_equiv
_atom_site_adp_type
_atom_site_occupancy
_atom_site_site_symmetry_order
_atom_site_calc_flag
_atom_site_refinement_flags_posn
_atom_site_refinement_flags_adp
_atom_site_refinement_flags_occupancy
_atom_site_disorder_assembly
_atom_site_disorder_group
S1 S -0.20032(13) 0.60503(8) 0.50650(4) 0.0441(3) Uani 1 1 d . . . . .
O1A O 0.7828(14) 0.6304(8) 0.0181(5) 0.080(3) Uani 0.490(9) 1 d D U P A 1
O2A O 0.9364(11) 0.5744(7) -0.0419(4) 0.087(2) Uani 0.490(9) 1 d D U P A 1
O1B O 0.7929(15) 0.5918(8) 0.0258(4) 0.084(2) Uani 0.510(9) 1 d D U P A 2
O2B O 0.9316(11) 0.6408(8) -0.0617(4) 0.098(3) Uani 0.510(9) 1 d D U P A 2
N1 N 0.3520(4) 0.54450(19) 0.26370(13) 0.0353(8) Uani 1 1 d . . . . .
H1 H 0.424412 0.578256 0.245798 0.042 Uiso 1 1 calc R U . . .
N2 N 0.3458(4) 0.7222(2) 0.22113(14) 0.0383(8) Uani 1 1 d . . . . .
N3 N 0.6683(4) 0.7114(2) 0.15187(14) 0.0383(8) Uani 1 1 d . . . . .
H3 H 0.602137 0.676821 0.174763 0.046 Uiso 1 1 calc R U . . .
N4 N 0.6814(4) 0.5333(2) 0.19729(15) 0.0379(8) Uani 1 1 d . . . . .
N5 N -0.4866(5) 0.7006(2) 0.42816(16) 0.0492(10) Uani 1 1 d . . . . .
N6 N 0.9187(5) 0.6063(3) -0.00121(18) 0.0596(11) Uani 1 1 d . . . . .
C1 C 0.3729(6) 0.4622(2) 0.27169(17) 0.0392(10) Uani 1 1 d . . . . .
C2 C 0.2223(6) 0.4294(3) 0.3025(2) 0.0492(11) Uani 1 1 d . . . . .
H2A H 0.200896 0.375345 0.313147 0.059 Uiso 1 1 calc R U . . .
C3 C 0.1150(6) 0.4922(3) 0.3136(2) 0.0491(11) Uani 1 1 d . . . . .
H3A H 0.007909 0.488657 0.333628 0.059 Uiso 1 1 calc R U . . .
C4 C 0.1973(5) 0.5632(2) 0.28896(16) 0.0350(9) Uani 1 1 d . . . . .
C5 C 0.1273(5) 0.6417(2) 0.28974(16) 0.0359(9) Uani 1 1 d . . . . .
C6 C 0.1995(5) 0.7140(2) 0.25902(17) 0.0378(9) Uani 1 1 d . . . . .
C7 C 0.1290(6) 0.7942(3) 0.2608(2) 0.0496(11) Uani 1 1 d . . . . .
H7A H 0.031707 0.805988 0.283600 0.060 Uiso 1 1 calc R U . . .
C8 C 0.2312(6) 0.8494(3) 0.2227(2) 0.0519(12) Uani 1 1 d . . . . .
H8A H 0.215828 0.905838 0.214535 0.062 Uiso 1 1 calc R U . . .
C9 C 0.3668(6) 0.8042(2) 0.19773(18) 0.0409(10) Uani 1 1 d . . . . .
C10 C 0.4979(6) 0.8393(3) 0.15724(18) 0.0431(10) Uani 1 1 d . . . . .
C11 C 0.6397(6) 0.7949(2) 0.13707(17) 0.0405(10) Uani 1 1 d . . . . .
C12 C 0.7810(6) 0.8297(3) 0.0978(2) 0.0507(12) Uani 1 1 d . . . . .
H12A H 0.793668 0.885221 0.080890 0.061 Uiso 1 1 calc R U . . .
C13 C 0.8918(6) 0.7675(3) 0.0898(2) 0.0512(12) Uani 1 1 d . . . . .
H13A H 0.994659 0.772032 0.066593 0.061 Uiso 1 1 calc R U . . .
C14 C 0.8201(5) 0.6927(3) 0.12401(17) 0.0384(9) Uani 1 1 d . . . . .
C15 C 0.8971(5) 0.6138(2) 0.12774(17) 0.0359(9) Uani 1 1 d . . . . .
C16 C 0.8314(5) 0.5405(2) 0.16266(18) 0.0378(9) Uani 1 1 d . . . . .
C17 C 0.9103(6) 0.4600(3) 0.1648(2) 0.0506(11) Uani 1 1 d . . . . .
H17A H 1.014060 0.447851 0.145577 0.061 Uiso 1 1 calc R U . . .
C18 C 0.8051(7) 0.4051(3) 0.2001(2) 0.0552(13) Uani 1 1 d . . . . .
H18A H 0.823204 0.348417 0.209941 0.066 Uiso 1 1 calc R U . . .
C19 C 0.6580(6) 0.4525(2) 0.21965(18) 0.0409(10) Uani 1 1 d . . . . .
C20 C 0.5176(6) 0.4175(3) 0.25326(18) 0.0417(10) Uani 1 1 d . . . . .
C21 C -0.0408(3) 0.64881(16) 0.32631(9) 0.0360(9) Uani 1 1 d G . . . .
C22 C -0.1834(3) 0.69182(17) 0.29473(7) 0.0454(11) Uani 1 1 d G . . . .
H22A H -0.179369 0.710115 0.251265 0.055 Uiso 1 1 calc R U . . .
C23 C -0.3319(3) 0.70750(18) 0.32811(10) 0.0479(11) Uani 1 1 d G . . . .
H23A H -0.427262 0.736280 0.306978 0.057 Uiso 1 1 calc R U . . .
C24 C -0.3379(3) 0.68016(18) 0.39307(10) 0.0402(10) Uani 1 1 d G . . . .
C25 C -0.1953(3) 0.63714(17) 0.42465(7) 0.0351(9) Uani 1 1 d G . . . .
C26 C -0.0468(3) 0.62146(16) 0.39127(9) 0.0369(9) Uani 1 1 d G . . . .
H26A H 0.048570 0.592682 0.412396 0.044 Uiso 1 1 calc R U . . .
C27 C -0.5374(3) 0.63700(15) 0.48375(9) 0.0369(9) Uani 1 1 d G . . . .
C28 C -0.7062(3) 0.62600(18) 0.49988(12) 0.0503(11) Uani 1 1 d G . . . .
H28A H -0.789238 0.659272 0.473728 0.060 Uiso 1 1 calc R U . . .
C29 C -0.7508(3) 0.5653(2) 0.55508(13) 0.0545(12) Uani 1 1 d G . . . .
H29A H -0.863785 0.557936 0.565870 0.065 Uiso 1 1 calc R U . . .
C30 C -0.6267(4) 0.51557(17) 0.59417(11) 0.0510(12) Uani 1 1 d G . . . .
H30A H -0.656561 0.474946 0.631102 0.061 Uiso 1 1 calc R U . . .
C31 C -0.4579(3) 0.52656(16) 0.57804(10) 0.0442(10) Uani 1 1 d G . . . .
H31A H -0.374790 0.493292 0.604192 0.053 Uiso 1 1 calc R U . . .
C32 C -0.4132(2) 0.58727(16) 0.52284(10) 0.0353(9) Uani 1 1 d G . . . .
C33 C -0.613(2) 0.7661(4) 0.3972(5) 0.0763(17) Uani 0.696(9) 1 d D U P B 1
H33A H -0.650202 0.754296 0.362666 0.092 Uiso 0.696(9) 1 calc R U P B 1
H33B H -0.709314 0.767357 0.426360 0.092 Uiso 0.696(9) 1 calc R U P B 1
C34 C -0.5562(11) 0.8444(5) 0.3740(4) 0.087(2) Uani 0.696(9) 1 d D U P B 1
H34A H -0.516927 0.856291 0.407751 0.131 Uiso 0.696(9) 1 calc R U P B 1
H34B H -0.647646 0.885183 0.355712 0.131 Uiso 0.696(9) 1 calc R U P B 1
H34C H -0.465584 0.844947 0.342940 0.131 Uiso 0.696(9) 1 calc R U P B 1
C33A C -0.607(5) 0.7727(7) 0.3964(7) 0.078(2) Uani 0.304(9) 1 d D U P B 2
H33C H -0.554320 0.803112 0.356577 0.094 Uiso 0.304(9) 1 calc R U P B 2
H33D H -0.704828 0.752812 0.387564 0.094 Uiso 0.304(9) 1 calc R U P B 2
C34A C -0.665(3) 0.8280(7) 0.4289(6) 0.082(2) Uani 0.304(9) 1 d D U P B 2
H34D H -0.747459 0.804549 0.461547 0.123 Uiso 0.304(9) 1 calc R U P B 2
H34E H -0.716182 0.878704 0.400397 0.123 Uiso 0.304(9) 1 calc R U P B 2
H34F H -0.571989 0.838225 0.446862 0.123 Uiso 0.304(9) 1 calc R U P B 2
C35 C 0.4948(7) 0.9322(2) 0.1322(2) 0.0537(9) Uani 0.556(9) 1 d DG U P C 1
C36 C 0.5977(8) 0.9708(3) 0.1552(3) 0.0549(9) Uani 0.556(9) 1 d DG U P C 1
C37 C 0.5999(9) 1.0552(3) 0.1289(3) 0.0581(9) Uani 0.556(9) 1 d DG U P C 1
H37A H 0.668786 1.081119 0.144326 0.070 Uiso 0.556(9) 1 calc R U P C 1
C38 C 0.4993(10) 1.1010(2) 0.0796(3) 0.0607(10) Uani 0.556(9) 1 d DG U P C 1
C39 C 0.3964(9) 1.0623(3) 0.0566(3) 0.0605(9) Uani 0.556(9) 1 d DG U P C 1
H39A H 0.329124 1.092911 0.023570 0.073 Uiso 0.556(9) 1 calc R U P C 1
C40 C 0.3942(8) 0.9779(3) 0.0829(3) 0.0578(9) Uani 0.556(9) 1 d DG U P C 1
C41 C 0.7220(11) 0.9227(5) 0.2037(4) 0.0558(16) Uani 0.556(9) 1 d D U P C 1
H41A H 0.803414 0.957053 0.204539 0.084 Uiso 0.556(9) 1 calc R U P C 1
H41B H 0.778689 0.876257 0.193400 0.084 Uiso 0.556(9) 1 calc R U P C 1
H41C H 0.663309 0.903922 0.243971 0.084 Uiso 0.556(9) 1 calc R U P C 1
C42 C 0.5042(16) 1.1930(4) 0.0500(5) 0.0700(18) Uani 0.556(9) 1 d D U P C 1
H42A H 0.619398 1.204023 0.040407 0.105 Uiso 0.556(9) 1 calc R U P C 1
H42B H 0.451754 1.219671 0.078721 0.105 Uiso 0.556(9) 1 calc R U P C 1
H42C H 0.444555 1.213491 0.012321 0.105 Uiso 0.556(9) 1 calc R U P C 1
C43 C 0.2908(11) 0.9365(4) 0.0522(4) 0.0612(15) Uani 0.556(9) 1 d D U P C 1
H43A H 0.328737 0.948442 0.009025 0.092 Uiso 0.556(9) 1 calc R U P C 1
H43B H 0.173419 0.957109 0.055019 0.092 Uiso 0.556(9) 1 calc R U P C 1
H43C H 0.305691 0.878189 0.073395 0.092 Uiso 0.556(9) 1 calc R U P C 1
C35A C 0.4799(8) 0.9304(3) 0.1316(3) 0.0539(9) Uani 0.444(9) 1 d DG U P C 2
C36A C 0.5701(10) 0.9741(3) 0.1549(3) 0.0551(9) Uani 0.444(9) 1 d DG U P C 2
C37A C 0.5466(11) 1.0594(3) 0.1323(4) 0.0578(10) Uani 0.444(9) 1 d DG U P C 2
H37B H 0.607006 1.088674 0.147900 0.069 Uiso 0.444(9) 1 calc R U P C 2
C38A C 0.4329(12) 1.1011(3) 0.0865(4) 0.0606(10) Uani 0.444(9) 1 d DG U P C 2
C39A C 0.3427(11) 1.0573(3) 0.0632(4) 0.0603(10) Uani 0.444(9) 1 d DG U P C 2
H39B H 0.266614 1.085193 0.032484 0.072 Uiso 0.444(9) 1 calc R U P C 2
C40A C 0.3662(9) 0.9720(3) 0.0858(3) 0.0576(9) Uani 0.444(9) 1 d DG U P C 2
C41A C 0.6700(13) 0.9319(6) 0.2121(4) 0.0567(18) Uani 0.444(9) 1 d D U P C 2
H41D H 0.755363 0.964757 0.212251 0.085 Uiso 0.444(9) 1 calc R U P C 2
H41E H 0.722494 0.879152 0.211562 0.085 Uiso 0.444(9) 1 calc R U P C 2
H41F H 0.595905 0.925070 0.248930 0.085 Uiso 0.444(9) 1 calc R U P C 2
C42A C 0.4163(19) 1.1942(4) 0.0587(6) 0.0679(18) Uani 0.444(9) 1 d D U P C 2
H42D H 0.526186 1.211515 0.045627 0.102 Uiso 0.444(9) 1 calc R U P C 2
H42E H 0.364613 1.217178 0.089665 0.102 Uiso 0.444(9) 1 calc R U P C 2
H42F H 0.347514 1.212658 0.023353 0.102 Uiso 0.444(9) 1 calc R U P C 2
C43A C 0.2421(12) 0.9265(5) 0.0672(5) 0.0620(16) Uani 0.444(9) 1 d D U P C 2
H43D H 0.200717 0.959655 0.027094 0.093 Uiso 0.444(9) 1 calc R U P C 2
H43E H 0.149143 0.916417 0.097862 0.093 Uiso 0.444(9) 1 calc R U P C 2
H43F H 0.299217 0.875229 0.065029 0.093 Uiso 0.444(9) 1 calc R U P C 2
C44 C 1.0631(3) 0.60819(19) 0.08916(11) 0.0391(9) Uani 1 1 d G . . . .
C45 C 1.2116(4) 0.6081(2) 0.11535(11) 0.0594(14) Uani 1 1 d G . . . .
H45A H 1.207811 0.611466 0.155175 0.071 Uiso 1 1 calc R U . . .
C46 C 1.3657(3) 0.6031(2) 0.08201(15) 0.0638(14) Uani 1 1 d G . . . .
H46A H 1.465088 0.603062 0.099531 0.077 Uiso 1 1 calc R U . . .
C47 C 1.3714(3) 0.5981(2) 0.02249(14) 0.0600(13) Uani 1 1 d G . . . .
H47A H 1.474490 0.594755 0.000181 0.072 Uiso 1 1 calc R U . . .
C48 C 1.2228(4) 0.5982(2) -0.00370(11) 0.0602(14) Uani 1 1 d G . . . .
H48A H 1.226615 0.594851 -0.043526 0.072 Uiso 1 1 calc R U . . .
C49 C 1.0687(3) 0.6032(2) 0.02964(12) 0.0442(10) Uani 1 1 d G . . . .
C50 C 0.5211(9) 0.3258(2) 0.2676(2) 0.0494(8) Uani 0.550(9) 1 d DG U P D 1
C51 C 0.4615(10) 0.2962(3) 0.2258(2) 0.0509(8) Uani 0.550(9) 1 d DG U P D 1
C52 C 0.4603(11) 0.2122(3) 0.2406(3) 0.0527(9) Uani 0.550(9) 1 d DG U P D 1
H52A H 0.420373 0.192426 0.212638 0.063 Uiso 0.550(9) 1 calc R U P D 1
C53 C 0.5186(10) 0.1579(2) 0.2972(3) 0.0556(9) Uani 0.550(9) 1 d DG U P D 1
C54 C 0.5782(10) 0.1875(2) 0.3390(2) 0.0551(9) Uani 0.550(9) 1 d DG U P D 1
H54A H 0.617253 0.151127 0.376853 0.066 Uiso 0.550(9) 1 calc R U P D 1
C55 C 0.5795(10) 0.2714(3) 0.3242(2) 0.0530(9) Uani 0.550(9) 1 d DG U P D 1
C56 C 0.3946(13) 0.3549(5) 0.1634(3) 0.0547(16) Uani 0.550(9) 1 d D U P D 1
H56A H 0.324629 0.401014 0.170033 0.082 Uiso 0.550(9) 1 calc R U P D 1
H56B H 0.329535 0.326669 0.146543 0.082 Uiso 0.550(9) 1 calc R U P D 1
H56C H 0.487878 0.373768 0.134540 0.082 Uiso 0.550(9) 1 calc R U P D 1
C57 C 0.5158(16) 0.0639(4) 0.3087(5) 0.0645(16) Uani 0.550(9) 1 d D U P D 1
H57A H 0.533789 0.054507 0.269456 0.097 Uiso 0.550(9) 1 calc R U P D 1
H57B H 0.408350 0.048005 0.327974 0.097 Uiso 0.550(9) 1 calc R U P D 1
H57C H 0.603642 0.031917 0.335650 0.097 Uiso 0.550(9) 1 calc R U P D 1
C58 C 0.6535(13) 0.3011(5) 0.3697(3) 0.0582(15) Uani 0.550(9) 1 d D U P D 1
H58A H 0.576629 0.344642 0.377369 0.087 Uiso 0.550(9) 1 calc R U P D 1
H58B H 0.759217 0.320933 0.352053 0.087 Uiso 0.550(9) 1 calc R U P D 1
H58C H 0.671369 0.256460 0.408295 0.087 Uiso 0.550(9) 1 calc R U P D 1
C50A C 0.5041(11) 0.3300(3) 0.2648(2) 0.0500(9) Uani 0.450(9) 1 d DG U P D 2
C51A C 0.4616(13) 0.3084(3) 0.2158(2) 0.0507(9) Uani 0.450(9) 1 d DG U P D 2
C52A C 0.4528(14) 0.2265(4) 0.2243(3) 0.0536(9) Uani 0.450(9) 1 d DG U P D 2
H52B H 0.424372 0.212058 0.191550 0.064 Uiso 0.450(9) 1 calc R U P D 2
C53A C 0.4867(13) 0.1662(3) 0.2818(3) 0.0554(9) Uani 0.450(9) 1 d DG U P D 2
C54A C 0.5292(13) 0.1878(3) 0.3307(3) 0.0547(9) Uani 0.450(9) 1 d DG U P D 2
H54B H 0.551832 0.147514 0.369164 0.066 Uiso 0.450(9) 1 calc R U P D 2
C55A C 0.5380(12) 0.2697(3) 0.3222(2) 0.0531(9) Uani 0.450(9) 1 d DG U P D 2
C56A C 0.4271(17) 0.3734(5) 0.1516(3) 0.0539(18) Uani 0.450(9) 1 d D U P D 2
H56D H 0.398261 0.347561 0.123972 0.081 Uiso 0.450(9) 1 calc R U P D 2
H56E H 0.526265 0.400014 0.134620 0.081 Uiso 0.450(9) 1 calc R U P D 2
H56F H 0.335140 0.413391 0.155977 0.081 Uiso 0.450(9) 1 calc R U P D 2
C57A C 0.4529(18) 0.0771(4) 0.2883(5) 0.0660(17) Uani 0.450(9) 1 d D U P D 2
H57D H 0.388559 0.054043 0.326818 0.099 Uiso 0.450(9) 1 calc R U P D 2
H57E H 0.558672 0.043105 0.288327 0.099 Uiso 0.450(9) 1 calc R U P D 2
H57F H 0.390937 0.079889 0.253839 0.099 Uiso 0.450(9) 1 calc R U P D 2
C58A C 0.5741(17) 0.2919(5) 0.3778(3) 0.0557(16) Uani 0.450(9) 1 d D U P D 2
H58D H 0.676415 0.259999 0.395424 0.084 Uiso 0.450(9) 1 calc R U P D 2
H58E H 0.482204 0.280383 0.408886 0.084 Uiso 0.450(9) 1 calc R U P D 2
H58F H 0.586543 0.349224 0.364342 0.084 Uiso 0.450(9) 1 calc R U P D 2

loop_
_atom_site_aniso_label
_atom_site_aniso_U_11
_atom_site_aniso_U_22
_atom_site_aniso_U_33
_atom_site_aniso_U_23
_atom_site_aniso_U_13
_atom_site_aniso_U_12
S1 0.0357(6) 0.0685(8) 0.0268(5) -0.0140(5) -0.0051(4) -0.0059(5)
O1A 0.046(4) 0.130(7) 0.080(4) -0.064(4) -0.014(3) 0.013(5)
O2A 0.068(4) 0.141(5) 0.081(4) -0.075(4) -0.018(3) 0.000(4)
O1B 0.055(3) 0.137(6) 0.082(3) -0.066(4) -0.017(3) 0.001(4)
O2B 0.073(4) 0.153(7) 0.077(4) -0.051(5) -0.020(3) -0.004(5)
N1 0.051(2) 0.0256(16) 0.0276(14) -0.0069(12) 0.0035(13) -0.0084(14)
N2 0.049(2) 0.0289(17) 0.0334(16) -0.0057(13) -0.0008(14) -0.0054(15)
N3 0.048(2) 0.0275(17) 0.0352(16) -0.0058(13) 0.0009(14) -0.0068(15)
N4 0.047(2) 0.0293(17) 0.0403(17) -0.0145(14) -0.0019(14) -0.0067(15)
N5 0.038(2) 0.051(2) 0.0445(19) -0.0060(16) -0.0018(15) 0.0100(17)
N6 0.046(2) 0.097(3) 0.052(2) -0.045(2) -0.0051(18) -0.007(2)
C1 0.060(3) 0.0263(19) 0.0319(18) -0.0112(15) 0.0054(17) -0.0103(18)
C2 0.060(3) 0.037(2) 0.054(2) -0.0201(19) 0.015(2) -0.017(2)
C3 0.057(3) 0.042(2) 0.047(2) -0.0154(19) 0.013(2) -0.012(2)
C4 0.048(2) 0.032(2) 0.0230(16) -0.0076(14) -0.0007(15) -0.0060(17)
C5 0.045(2) 0.035(2) 0.0248(17) -0.0081(15) 0.0000(15) -0.0039(18)
C6 0.049(2) 0.031(2) 0.0304(17) -0.0091(15) -0.0022(16) 0.0028(18)
C7 0.058(3) 0.036(2) 0.052(2) -0.0186(19) 0.001(2) 0.007(2)
C8 0.066(3) 0.031(2) 0.049(2) -0.0097(19) 0.004(2) 0.007(2)
C9 0.055(3) 0.027(2) 0.0346(19) -0.0057(16) -0.0038(18) 0.0003(18)
C10 0.060(3) 0.031(2) 0.0344(19) -0.0068(16) -0.0028(18) -0.0046(19)
C11 0.053(3) 0.029(2) 0.0329(19) -0.0026(16) -0.0037(17) -0.0042(18)
C12 0.061(3) 0.036(2) 0.047(2) -0.0030(19) 0.001(2) -0.011(2)
C13 0.057(3) 0.042(3) 0.044(2) -0.0029(19) 0.007(2) -0.010(2)
C14 0.047(2) 0.035(2) 0.0317(18) -0.0076(16) -0.0035(16) -0.0086(18)
C15 0.041(2) 0.035(2) 0.0339(18) -0.0129(16) -0.0009(16) -0.0079(17)
C16 0.043(2) 0.030(2) 0.040(2) -0.0121(16) -0.0011(17) -0.0019(17)
C17 0.043(3) 0.041(2) 0.067(3) -0.024(2) 0.011(2) -0.004(2)
C18 0.062(3) 0.030(2) 0.070(3) -0.018(2) 0.008(2) 0.001(2)
C19 0.049(2) 0.029(2) 0.043(2) -0.0129(16) 0.0027(18) -0.0020(18)
C20 0.055(3) 0.031(2) 0.038(2) -0.0117(16) 0.0008(18) -0.0064(19)
C21 0.045(2) 0.033(2) 0.0287(17) -0.0104(15) -0.0026(16) -0.0026(17)
C22 0.051(3) 0.050(3) 0.0298(19) -0.0072(17) -0.0068(17) -0.002(2)
C23 0.050(3) 0.048(3) 0.038(2) -0.0062(18) -0.0137(18) 0.006(2)
C24 0.040(2) 0.040(2) 0.0355(19) -0.0074(17) -0.0052(16) -0.0001(18)
C25 0.039(2) 0.038(2) 0.0271(17) -0.0090(15) -0.0039(15) -0.0051(17)
C26 0.038(2) 0.039(2) 0.0321(18) -0.0096(16) -0.0058(15) -0.0038(17)
C27 0.038(2) 0.043(2) 0.0351(18) -0.0202(16) -0.0015(16) -0.0041(18)
C28 0.038(2) 0.069(3) 0.048(2) -0.026(2) -0.0055(18) -0.001(2)
C29 0.045(3) 0.062(3) 0.062(3) -0.026(2) 0.002(2) -0.014(2)
C30 0.058(3) 0.050(3) 0.046(2) -0.018(2) 0.012(2) -0.017(2)
C31 0.052(3) 0.052(3) 0.0314(19) -0.0194(18) 0.0017(17) -0.004(2)
C32 0.038(2) 0.041(2) 0.0339(18) -0.0209(16) 0.0009(15) -0.0054(17)
C33 0.064(3) 0.064(3) 0.071(3) -0.001(3) -0.001(2) 0.027(3)
C34 0.076(4) 0.068(3) 0.086(4) 0.000(3) 0.003(3) 0.021(3)
C33A 0.065(3) 0.065(3) 0.073(3) 0.000(3) -0.001(3) 0.027(3)
C34A 0.071(4) 0.065(4) 0.078(4) -0.001(3) 0.002(4) 0.027(4)
C35 0.0730(17) 0.0321(14) 0.0501(15) -0.0073(13) -0.0053(13) -0.0039(14)
C36 0.0738(17) 0.0326(14) 0.0542(15) -0.0098(13) -0.0045(14) -0.0053(14)
C37 0.0766(19) 0.0338(14) 0.0579(15) -0.0090(13) -0.0032(15) -0.0055(15)
C38 0.0775(19) 0.0355(14) 0.0591(16) -0.0048(13) -0.0024(16) -0.0052(15)
C39 0.0765(18) 0.0374(14) 0.0556(16) -0.0016(13) -0.0048(15) -0.0044(15)
C40 0.0748(17) 0.0362(14) 0.0526(15) -0.0034(13) -0.0060(14) -0.0046(14)
C41 0.071(3) 0.034(3) 0.061(3) -0.015(2) -0.008(2) -0.004(3)
C42 0.085(4) 0.037(2) 0.073(3) 0.000(2) -0.002(3) -0.006(3)
C43 0.074(3) 0.044(3) 0.053(3) 0.002(2) -0.011(2) -0.011(3)
C35A 0.0731(18) 0.0324(14) 0.0505(15) -0.0074(13) -0.0054(14) -0.0043(14)
C36A 0.0739(18) 0.0327(14) 0.0542(15) -0.0096(13) -0.0043(14) -0.0050(14)
C37A 0.0761(19) 0.0337(14) 0.0578(16) -0.0088(14) -0.0033(15) -0.0057(15)
C38A 0.0772(19) 0.0354(14) 0.0591(16) -0.0047(13) -0.0033(16) -0.0046(15)
C39A 0.0767(19) 0.0373(14) 0.0555(16) -0.0022(14) -0.0049(15) -0.0043(15)
C40A 0.0749(18) 0.0359(14) 0.0526(15) -0.0036(13) -0.0062(14) -0.0049(14)
C41A 0.072(3) 0.035(3) 0.061(3) -0.014(2) -0.008(2) -0.003(3)
C42A 0.082(4) 0.036(2) 0.071(3) -0.001(3) -0.002(3) -0.006(3)
C43A 0.076(3) 0.044(3) 0.054(3) 0.001(3) -0.012(3) -0.009(3)
C44 0.039(2) 0.040(2) 0.038(2) -0.0117(17) -0.0076(16) -0.0047(18)
C45 0.051(3) 0.082(4) 0.044(2) -0.017(2) -0.014(2) -0.009(3)
C46 0.042(3) 0.079(4) 0.068(3) -0.019(3) -0.013(2) -0.010(3)
C47 0.041(3) 0.064(3) 0.073(3) -0.022(3) 0.004(2) -0.007(2)
C48 0.045(3) 0.087(4) 0.056(3) -0.033(3) 0.003(2) -0.012(3)
C49 0.040(2) 0.055(3) 0.041(2) -0.0222(19) 0.0014(17) -0.007(2)
C50 0.0691(17) 0.0314(14) 0.0499(14) -0.0162(12) 0.0025(14) -0.0113(14)
C51 0.0702(17) 0.0326(14) 0.0523(14) -0.0159(12) 0.0005(14) -0.0128(14)
C52 0.0736(17) 0.0329(14) 0.0543(16) -0.0162(13) -0.0019(15) -0.0120(15)
C53 0.0751(18) 0.0340(13) 0.0579(16) -0.0142(12) -0.0043(15) -0.0105(15)
C54 0.0743(19) 0.0346(13) 0.0555(15) -0.0129(12) -0.0039(15) -0.0098(15)
C55 0.0721(18) 0.0340(13) 0.0529(14) -0.0139(12) -0.0015(14) -0.0104(15)
C56 0.075(3) 0.035(3) 0.057(2) -0.013(2) -0.005(3) -0.020(3)
C57 0.088(4) 0.035(2) 0.071(3) -0.014(2) -0.015(3) -0.011(3)
C58 0.077(4) 0.041(3) 0.056(3) -0.010(2) -0.008(3) -0.016(3)
C50A 0.0694(18) 0.0319(14) 0.0504(14) -0.0158(12) 0.0024(15) -0.0110(15)
C51A 0.0702(17) 0.0326(14) 0.0518(14) -0.0160(13) 0.0008(15) -0.0126(15)
C52A 0.0738(18) 0.0338(14) 0.0551(16) -0.0160(13) -0.0014(16) -0.0118(15)
C53A 0.0756(18) 0.0343(14) 0.0570(16) -0.0148(12) -0.0041(16) -0.0108(15)
C54A 0.0741(19) 0.0342(14) 0.0551(15) -0.0130(13) -0.0038(16) -0.0103(16)
C55A 0.0725(18) 0.0341(14) 0.0528(14) -0.0140(12) -0.0010(15) -0.0105(15)
C56A 0.072(3) 0.038(3) 0.053(2) -0.012(2) -0.001(3) -0.020(3)
C57A 0.089(4) 0.036(2) 0.074(3) -0.014(2) -0.015(3) -0.012(3)
C58A 0.074(4) 0.039(3) 0.055(2) -0.011(2) -0.006(3) -0.019(3)

loop_
_atom_type_symbol
_atom_type_description
_atom_type_scat_dispersion_real
_atom_type_scat_dispersion_imag
_atom_type_scat_source
C C 0.0033 0.0016 'International Tables Vol C Tables 4.2.6.8 and 6.1.1.4'
H H 0.0000 0.0000 'International Tables Vol C Tables 4.2.6.8 and 6.1.1.4'
N N 0.0061 0.0033 'International Tables Vol C Tables 4.2.6.8 and 6.1.1.4'
O O 0.0106 0.0060 'International Tables Vol C Tables 4.2.6.8 and 6.1.1.4'
S S 0.1246 0.1234 'International Tables Vol C Tables 4.2.6.8 and 6.1.1.4'

loop_
_geom_angle_atom_site_label_1
_geom_angle_atom_site_label_2
_geom_angle_atom_site_label_3
_geom_angle
_geom_angle_site_symmetry_1
_geom_angle_site_symmetry_3
_geom_angle_publ_flag
C25 S1 C32 98.74(12) . . ?
C4 N1 C1 108.1(3) . . ?
C4 N1 H1 126.0 . . ?
C1 N1 H1 126.0 . . ?
C6 N2 C9 107.9(3) . . ?
C14 N3 C11 108.1(3) . . ?
C14 N3 H3 126.0 . . ?
C11 N3 H3 126.0 . . ?
C19 N4 C16 108.0(3) . . ?
C27 N5 C24 117.0(3) . . ?
C27 N5 C33 118.5(6) . . ?
C24 N5 C33 119.7(5) . . ?
C27 N5 C33A 121.3(12) . . ?
C24 N5 C33A 118.6(10) . . ?
O1A N6 O2A 123.1(8) . . ?
O1B N6 O2B 122.6(7) . . ?
O1B N6 C49 122.2(6) . . ?
O1A N6 C49 119.9(7) . . ?
O2A N6 C49 116.4(5) . . ?
O2B N6 C49 114.2(5) . . ?
N1 C1 C20 126.4(4) . . ?
N1 C1 C2 107.9(4) . . ?
C20 C1 C2 125.8(4) . . ?
C3 C2 C1 107.4(4) . . ?
C3 C2 H2A 126.3 . . ?
C1 C2 H2A 126.3 . . ?
C2 C3 C4 107.1(4) . . ?
C2 C3 H3A 126.4 . . ?
C4 C3 H3A 126.4 . . ?
N1 C4 C3 109.6(4) . . ?
N1 C4 C5 125.6(4) . . ?
C3 C4 C5 124.8(4) . . ?
C6 C5 C4 125.0(4) . . ?
C6 C5 C21 117.1(3) . . ?
C4 C5 C21 117.9(3) . . ?
N2 C6 C5 126.7(4) . . ?
N2 C6 C7 108.3(4) . . ?
C5 C6 C7 125.0(4) . . ?
C8 C7 C6 107.5(4) . . ?
C8 C7 H7A 126.2 . . ?
C6 C7 H7A 126.2 . . ?
C7 C8 C9 107.2(4) . . ?
C7 C8 H8A 126.4 . . ?
C9 C8 H8A 126.4 . . ?
N2 C9 C10 126.6(4) . . ?
N2 C9 C8 109.0(4) . . ?
C10 C9 C8 124.3(4) . . ?
C9 C10 C11 124.8(4) . . ?
C9 C10 C35A 116.4(4) . . ?
C11 C10 C35A 118.7(4) . . ?
C9 C10 C35 119.7(4) . . ?
C11 C10 C35 115.4(4) . . ?
N3 C11 C10 126.1(4) . . ?
N3 C11 C12 108.2(4) . . ?
C10 C11 C12 125.7(4) . . ?
C13 C12 C11 108.0(4) . . ?
C13 C12 H12A 126.0 . . ?
C11 C12 H12A 126.0 . . ?
C12 C13 C14 106.8(4) . . ?
C12 C13 H13A 126.6 . . ?
C14 C13 H13A 126.6 . . ?
N3 C14 C15 126.4(4) . . ?
N3 C14 C13 109.0(4) . . ?
C15 C14 C13 124.6(4) . . ?
C16 C15 C14 125.1(4) . . ?
C16 C15 C44 117.9(3) . . ?
C14 C15 C44 117.0(3) . . ?
N4 C16 C15 126.4(4) . . ?
N4 C16 C17 109.2(4) . . ?
C15 C16 C17 124.4(4) . . ?
C18 C17 C16 107.3(4) . . ?
C18 C17 H17A 126.3 . . ?
C16 C17 H17A 126.3 . . ?
C17 C18 C19 106.6(4) . . ?
C17 C18 H18A 126.7 . . ?
C19 C18 H18A 126.7 . . ?
N4 C19 C20 128.0(4) . . ?
N4 C19 C18 108.8(4) . . ?
C20 C19 C18 123.1(4) . . ?
C19 C20 C1 124.1(4) . . ?
C19 C20 C50A 120.0(5) . . ?
C1 C20 C50A 115.5(5) . . ?
C19 C20 C50 116.4(4) . . ?
C1 C20 C50 119.4(4) . . ?
C22 C21 C26 120.0 . . ?
C22 C21 C5 119.73(19) . . ?
C26 C21 C5 119.77(19) . . ?
C23 C22 C21 120.0 . . ?
C23 C22 H22A 120.0 . . ?
C21 C22 H22A 120.0 . . ?
C22 C23 C24 120.0 . . ?
C22 C23 H23A 120.0 . . ?
C24 C23 H23A 120.0 . . ?
C23 C24 C25 120.0 . . ?
C23 C24 N5 120.7(2) . . ?
C25 C24 N5 119.1(2) . . ?
C26 C25 C24 120.0 . . ?
C26 C25 S1 119.77(13) . . ?
C24 C25 S1 120.21(13) . . ?
C25 C26 C21 120.0 . . ?
C25 C26 H26A 120.0 . . ?
C21 C26 H26A 120.0 . . ?
C28 C27 C32 120.0 . . ?
C28 C27 N5 121.7(2) . . ?
C32 C27 N5 118.3(2) . . ?
C29 C28 C27 120.0 . . ?
C29 C28 H28A 120.0 . . ?
C27 C28 H28A 120.0 . . ?
C28 C29 C30 120.0 . . ?
C28 C29 H29A 120.0 . . ?
C30 C29 H29A 120.0 . . ?
C31 C30 C29 120.0 . . ?
C31 C30 H30A 120.0 . . ?
C29 C30 H30A 120.0 . . ?
C32 C31 C30 120.0 . . ?
C32 C31 H31A 120.0 . . ?
C30 C31 H31A 120.0 . . ?
C31 C32 C27 120.0 . . ?
C31 C32 S1 119.00(14) . . ?
C27 C32 S1 120.82(14) . . ?
C34 C33 N5 114.0(11) . . ?
C34 C33 H33A 108.8 . . ?
N5 C33 H33A 108.8 . . ?
C34 C33 H33B 108.8 . . ?
N5 C33 H33B 108.8 . . ?
H33A C33 H33B 107.7 . . ?
C33 C34 H34A 109.5 . . ?
C33 C34 H34B 109.5 . . ?
H34A C34 H34B 109.5 . . ?
C33 C34 H34C 109.5 . . ?
H34A C34 H34C 109.5 . . ?
H34B C34 H34C 109.5 . . ?
C34A C33A N5 116.8(15) . . ?
C34A C33A H33C 108.1 . . ?
N5 C33A H33C 108.1 . . ?
C34A C33A H33D 108.1 . . ?
N5 C33A H33D 108.1 . . ?
H33C C33A H33D 107.3 . . ?
C33A C34A H34D 109.5 . . ?
C33A C34A H34E 109.5 . . ?
H34D C34A H34E 109.5 . . ?
C33A C34A H34F 109.5 . . ?
H34D C34A H34F 109.5 . . ?
H34E C34A H34F 109.5 . . ?
C36 C35 C40 120.0 . . ?
C36 C35 C10 121.2(3) . . ?
C40 C35 C10 118.7(3) . . ?
C37 C36 C35 120.0 . . ?
C37 C36 C41 118.1(3) . . ?
C35 C36 C41 121.6(3) . . ?
C38 C37 C36 120.0 . . ?
C38 C37 H37A 120.0 . . ?
C36 C37 H37A 120.0 . . ?
C39 C38 C37 120.0 . . ?
C39 C38 C42 120.0(4) . . ?
C37 C38 C42 120.0(4) . . ?
C38 C39 C40 120.0 . . ?
C38 C39 H39A 120.0 . . ?
C40 C39 H39A 120.0 . . ?
C39 C40 C35 120.0 . . ?
C39 C40 C43 118.2(3) . . ?
C35 C40 C43 121.5(3) . . ?
C36 C41 H41A 109.5 . . ?
C36 C41 H41B 109.5 . . ?
H41A C41 H41B 109.5 . . ?
C36 C41 H41C 109.5 . . ?
H41A C41 H41C 109.5 . . ?
H41B C41 H41C 109.5 . . ?
C38 C42 H42A 109.5 . . ?
C38 C42 H42B 109.5 . . ?
H42A C42 H42B 109.5 . . ?
C38 C42 H42C 109.5 . . ?
H42A C42 H42C 109.5 . . ?
H42B C42 H42C 109.5 . . ?
C40 C43 H43A 109.5 . . ?
C40 C43 H43B 109.5 . . ?
H43A C43 H43B 109.5 . . ?
C40 C43 H43C 109.5 . . ?
H43A C43 H43C 109.5 . . ?
H43B C43 H43C 109.5 . . ?
C36A C35A C40A 120.0 . . ?
C36A C35A C10 120.7(4) . . ?
C40A C35A C10 119.3(4) . . ?
C37A C36A C35A 120.0 . . ?
C37A C36A C41A 117.9(4) . . ?
C35A C36A C41A 121.2(4) . . ?
C38A C37A C36A 120.0 . . ?
C38A C37A H37B 120.0 . . ?
C36A C37A H37B 120.0 . . ?
C37A C38A C39A 120.0 . . ?
C37A C38A C42A 119.8(4) . . ?
C39A C38A C42A 120.0(4) . . ?
C40A C39A C38A 120.0 . . ?
C40A C39A H39B 120.0 . . ?
C38A C39A H39B 120.0 . . ?
C39A C40A C35A 120.0 . . ?
C39A C40A C43A 117.9(3) . . ?
C35A C40A C43A 121.3(3) . . ?
C36A C41A H41D 109.5 . . ?
C36A C41A H41E 109.5 . . ?
H41D C41A H41E 109.5 . . ?
C36A C41A H41F 109.5 . . ?
H41D C41A H41F 109.5 . . ?
H41E C41A H41F 109.5 . . ?
C38A C42A H42D 109.5 . . ?
C38A C42A H42E 109.5 . . ?
H42D C42A H42E 109.5 . . ?
C38A C42A H42F 109.5 . . ?
H42D C42A H42F 109.5 . . ?
H42E C42A H42F 109.5 . . ?
C40A C43A H43D 109.5 . . ?
C40A C43A H43E 109.5 . . ?
H43D C43A H43E 109.5 . . ?
C40A C43A H43F 109.5 . . ?
H43D C43A H43F 109.5 . . ?
H43E C43A H43F 109.5 . . ?
C45 C44 C49 120.0 . . ?
C45 C44 C15 117.9(2) . . ?
C49 C44 C15 122.1(2) . . ?
C46 C45 C44 120.0 . . ?
C46 C45 H45A 120.0 . . ?
C44 C45 H45A 120.0 . . ?
C47 C46 C45 120.0 . . ?
C47 C46 H46A 120.0 . . ?
C45 C46 H46A 120.0 . . ?
C46 C47 C48 120.0 . . ?
C46 C47 H47A 120.0 . . ?
C48 C47 H47A 120.0 . . ?
C47 C48 C49 120.0 . . ?
C47 C48 H48A 120.0 . . ?
C49 C48 H48A 120.0 . . ?
C48 C49 C44 120.0 . . ?
C48 C49 N6 117.2(2) . . ?
C44 C49 N6 122.7(2) . . ?
C51 C50 C55 120.0 . . ?
C51 C50 C20 120.8(3) . . ?
C55 C50 C20 119.2(3) . . ?
C50 C51 C52 120.0 . . ?
C50 C51 C56 121.0(3) . . ?
C52 C51 C56 119.0(3) . . ?
C53 C52 C51 120.0 . . ?
C53 C52 H52A 120.0 . . ?
C51 C52 H52A 120.0 . . ?
C52 C53 C54 120.0 . . ?
C52 C53 C57 115.9(4) . . ?
C54 C53 C57 124.1(4) . . ?
C55 C54 C53 120.0 . . ?
C55 C54 H54A 120.0 . . ?
C53 C54 H54A 120.0 . . ?
C54 C55 C50 120.0 . . ?
C54 C55 C58 118.4(3) . . ?
C50 C55 C58 121.5(3) . . ?
C51 C56 H56A 109.5 . . ?
C51 C56 H56B 109.5 . . ?
H56A C56 H56B 109.5 . . ?
C51 C56 H56C 109.5 . . ?
H56A C56 H56C 109.5 . . ?
H56B C56 H56C 109.5 . . ?
C53 C57 H57A 109.5 . . ?
C53 C57 H57B 109.5 . . ?
H57A C57 H57B 109.5 . . ?
C53 C57 H57C 109.5 . . ?
H57A C57 H57C 109.5 . . ?
H57B C57 H57C 109.5 . . ?
C55 C58 H58A 109.5 . . ?
C55 C58 H58B 109.5 . . ?
H58A C58 H58B 109.5 . . ?
C55 C58 H58C 109.5 . . ?
H58A C58 H58C 109.5 . . ?
H58B C58 H58C 109.5 . . ?
C51A C50A C55A 120.0 . . ?
C51A C50A C20 118.4(3) . . ?
C55A C50A C20 121.6(3) . . ?
C52A C51A C50A 120.0 . . ?
C52A C51A C56A 118.9(3) . . ?
C50A C51A C56A 121.0(3) . . ?
C51A C52A C53A 120.0 . . ?
C51A C52A H52B 120.0 . . ?
C53A C52A H52B 120.0 . . ?
C52A C53A C54A 120.0 . . ?
C52A C53A C57A 115.5(4) . . ?
C54A C53A C57A 124.2(4) . . ?
C55A C54A C53A 120.0 . . ?
C55A C54A H54B 120.0 . . ?
C53A C54A H54B 120.0 . . ?
C54A C55A C50A 120.0 . . ?
C54A C55A C58A 118.7(3) . . ?
C50A C55A C58A 121.2(3) . . ?
C51A C56A H56D 109.5 . . ?
C51A C56A H56E 109.5 . . ?
H56D C56A H56E 109.5 . . ?
C51A C56A H56F 109.5 . . ?
H56D C56A H56F 109.5 . . ?
H56E C56A H56F 109.5 . . ?
C53A C57A H57D 109.5 . . ?
C53A C57A H57E 109.5 . . ?
H57D C57A H57E 109.5 . . ?
C53A C57A H57F 109.5 . . ?
H57D C57A H57F 109.5 . . ?
H57E C57A H57F 109.5 . . ?
C55A C58A H58D 109.5 . . ?
C55A C58A H58E 109.5 . . ?
H58D C58A H58E 109.5 . . ?
C55A C58A H58F 109.5 . . ?
H58D C58A H58F 109.5 . . ?
H58E C58A H58F 109.5 . . ?

loop_
_geom_bond_atom_site_label_1
_geom_bond_atom_site_label_2
_geom_bond_distance
_geom_bond_site_symmetry_2
_geom_bond_publ_flag
S1 C25 1.7537(18) . ?
S1 C32 1.761(2) . ?
O1A N6 1.205(9) . ?
O2A N6 1.230(9) . ?
O1B N6 1.140(10) . ?
O2B N6 1.301(9) . ?
N1 C4 1.355(5) . ?
N1 C1 1.375(5) . ?
N1 H1 0.8600 . ?
N2 C6 1.377(5) . ?
N2 C9 1.378(5) . ?
N3 C14 1.362(5) . ?
N3 C11 1.369(5) . ?
N3 H3 0.8600 . ?
N4 C19 1.361(5) . ?
N4 C16 1.366(5) . ?
N5 C27 1.435(4) . ?
N5 C24 1.437(4) . ?
N5 C33 1.439(12) . ?
N5 C33A 1.48(2) . ?
N6 C49 1.444(4) . ?
C1 C20 1.411(6) . ?
C1 C2 1.425(6) . ?
C2 C3 1.371(6) . ?
C2 H2A 0.9300 . ?
C3 C4 1.406(6) . ?
C3 H3A 0.9300 . ?
C4 C5 1.410(5) . ?
C5 C6 1.395(6) . ?
C5 C21 1.522(4) . ?
C6 C7 1.445(6) . ?
C7 C8 1.366(7) . ?
C7 H7A 0.9300 . ?
C8 C9 1.435(6) . ?
C8 H8A 0.9300 . ?
C9 C10 1.389(6) . ?
C10 C11 1.408(6) . ?
C10 C35A 1.485(6) . ?
C10 C35 1.522(6) . ?
C11 C12 1.440(6) . ?
C12 C13 1.350(7) . ?
C12 H12A 0.9300 . ?
C13 C14 1.441(6) . ?
C13 H13A 0.9300 . ?
C14 C15 1.403(6) . ?
C15 C16 1.401(6) . ?
C15 C44 1.527(4) . ?
C16 C17 1.442(6) . ?
C17 C18 1.359(7) . ?
C17 H17A 0.9300 . ?
C18 C19 1.460(6) . ?
C18 H18A 0.9300 . ?
C19 C20 1.390(6) . ?
C20 C50A 1.481(6) . ?
C20 C50 1.520(5) . ?
C21 C22 1.3900 . ?
C21 C26 1.3900 . ?
C22 C23 1.3900 . ?
C22 H22A 0.9300 . ?
C23 C24 1.3900 . ?
C23 H23A 0.9300 . ?
C24 C25 1.3900 . ?
C25 C26 1.3900 . ?
C26 H26A 0.9300 . ?
C27 C28 1.3900 . ?
C27 C32 1.3900 . ?
C28 C29 1.3900 . ?
C28 H28A 0.9300 . ?
C29 C30 1.3900 . ?
C29 H29A 0.9300 . ?
C30 C31 1.3900 . ?
C30 H30A 0.9300 . ?
C31 C32 1.3900 . ?
C31 H31A 0.9300 . ?
C33 C34 1.414(11) . ?
C33 H33A 0.9700 . ?
C33 H33B 0.9700 . ?
C34 H34A 0.9600 . ?
C34 H34B 0.9600 . ?
C34 H34C 0.9600 . ?
C33A C34A 1.414(12) . ?
C33A H33C 0.9700 . ?
C33A H33D 0.9700 . ?
C34A H34D 0.9600 . ?
C34A H34E 0.9600 . ?
C34A H34F 0.9600 . ?
C35 C36 1.3900 . ?
C35 C40 1.3900 . ?
C36 C37 1.3900 . ?
C36 C41 1.503(6) . ?
C37 C38 1.3900 . ?
C37 H37A 0.9300 . ?
C38 C39 1.3900 . ?
C38 C42 1.519(6) . ?
C39 C40 1.3900 . ?
C39 H39A 0.9300 . ?
C40 C43 1.540(7) . ?
C41 H41A 0.9600 . ?
C41 H41B 0.9600 . ?
C41 H41C 0.9600 . ?
C42 H42A 0.9600 . ?
C42 H42B 0.9600 . ?
C42 H42C 0.9600 . ?
C43 H43A 0.9600 . ?
C43 H43B 0.9600 . ?
C43 H43C 0.9600 . ?
C35A C36A 1.3900 . ?
C35A C40A 1.3900 . ?
C36A C37A 1.3900 . ?
C36A C41A 1.505(6) . ?
C37A C38A 1.3900 . ?
C37A H37B 0.9300 . ?
C38A C39A 1.3900 . ?
C38A C42A 1.519(6) . ?
C39A C40A 1.3900 . ?
C39A H39B 0.9300 . ?
C40A C43A 1.542(7) . ?
C41A H41D 0.9600 . ?
C41A H41E 0.9600 . ?
C41A H41F 0.9600 . ?
C42A H42D 0.9600 . ?
C42A H42E 0.9600 . ?
C42A H42F 0.9600 . ?
C43A H43D 0.9600 . ?
C43A H43E 0.9600 . ?
C43A H43F 0.9600 . ?
C44 C45 1.3900 . ?
C44 C49 1.3900 . ?
C45 C46 1.3900 . ?
C45 H45A 0.9300 . ?
C46 C47 1.3900 . ?
C46 H46A 0.9300 . ?
C47 C48 1.3900 . ?
C47 H47A 0.9300 . ?
C48 C49 1.3900 . ?
C48 H48A 0.9300 . ?
C50 C51 1.3900 . ?
C50 C55 1.3900 . ?
C51 C52 1.3900 . ?
C51 C56 1.533(6) . ?
C52 C53 1.3900 . ?
C52 H52A 0.9300 . ?
C53 C54 1.3900 . ?
C53 C57 1.578(6) . ?
C54 C55 1.3900 . ?
C54 H54A 0.9300 . ?
C55 C58 1.521(7) . ?
C56 H56A 0.9600 . ?
C56 H56B 0.9600 . ?
C56 H56C 0.9600 . ?
C57 H57A 0.9600 . ?
C57 H57B 0.9600 . ?
C57 H57C 0.9600 . ?
C58 H58A 0.9600 . ?
C58 H58B 0.9600 . ?
C58 H58C 0.9600 . ?
C50A C51A 1.3900 . ?
C50A C55A 1.3900 . ?
C51A C52A 1.3900 . ?
C51A C56A 1.533(6) . ?
C52A C53A 1.3900 . ?
C52A H52B 0.9300 . ?
C53A C54A 1.3900 . ?
C53A C57A 1.579(6) . ?
C54A C55A 1.3900 . ?
C54A H54B 0.9300 . ?
C55A C58A 1.521(7) . ?
C56A H56D 0.9600 . ?
C56A H56E 0.9600 . ?
C56A H56F 0.9600 . ?
C57A H57D 0.9600 . ?
C57A H57E 0.9600 . ?
C57A H57F 0.9600 . ?
C58A H58D 0.9600 . ?
C58A H58E 0.9600 . ?
C58A H58F 0.9600 . ?

loop_
_geom_hbond_atom_site_label_D
_geom_hbond_atom_site_label_H
_geom_hbond_atom_site_label_A
_geom_hbond_distance_DH
_geom_hbond_distance_HA
_geom_hbond_distance_DA
_geom_hbond_angle_DHA
_geom_hbond_site_symmetry_A
_geom_hbond_publ_flag
N1 H1 N2 0.86 2.38 2.912(5) 120.4 . yes
N1 H1 N4 0.86 2.39 2.921(5) 119.9 . yes
N3 H3 N2 0.86 2.37 2.903(5) 120.6 . yes
N3 H3 N4 0.86 2.38 2.913(5) 120.4 . yes
C17 H17A O2A^a 0.93 2.52 3.162(9) 126.8 2_765 yes

loop_
_geom_torsion_atom_site_label_1
_geom_torsion_atom_site_label_2
_geom_torsion_atom_site_label_3
_geom_torsion_atom_site_label_4
_geom_torsion
_geom_torsion_site_symmetry_1
_geom_torsion_site_symmetry_2
_geom_torsion_site_symmetry_3
_geom_torsion_site_symmetry_4
_geom_torsion_publ_flag
C4 N1 C1 C20 -178.6(4) . . . . ?
C4 N1 C1 C2 0.9(4) . . . . ?
N1 C1 C2 C3 -1.2(5) . . . . ?
C20 C1 C2 C3 178.4(4) . . . . ?
C1 C2 C3 C4 0.9(5) . . . . ?
C1 N1 C4 C3 -0.3(4) . . . . ?
C1 N1 C4 C5 -179.3(4) . . . . ?
C2 C3 C4 N1 -0.4(5) . . . . ?
C2 C3 C4 C5 178.6(4) . . . . ?
N1 C4 C5 C6 6.9(6) . . . . ?
C3 C4 C5 C6 -172.0(4) . . . . ?
N1 C4 C5 C21 -173.7(3) . . . . ?
C3 C4 C5 C21 7.4(6) . . . . ?
C9 N2 C6 C5 176.9(4) . . . . ?
C9 N2 C6 C7 -1.7(5) . . . . ?
C4 C5 C6 N2 2.7(7) . . . . ?
C21 C5 C6 N2 -176.7(3) . . . . ?
C4 C5 C6 C7 -178.9(4) . . . . ?
C21 C5 C6 C7 1.7(6) . . . . ?
N2 C6 C7 C8 1.6(5) . . . . ?
C5 C6 C7 C8 -177.1(4) . . . . ?
C6 C7 C8 C9 -0.7(5) . . . . ?
C6 N2 C9 C10 -179.6(4) . . . . ?
C6 N2 C9 C8 1.3(5) . . . . ?
C7 C8 C9 N2 -0.3(5) . . . . ?
C7 C8 C9 C10 -179.5(4) . . . . ?
N2 C9 C10 C11 -5.3(7) . . . . ?
C8 C9 C10 C11 173.7(4) . . . . ?
N2 C9 C10 C35A 171.7(4) . . . . ?
C8 C9 C10 C35A -9.4(7) . . . . ?
N2 C9 C10 C35 175.6(4) . . . . ?
C8 C9 C10 C35 -5.4(7) . . . . ?
C14 N3 C11 C10 -179.1(4) . . . . ?
C14 N3 C11 C12 0.2(5) . . . . ?
C9 C10 C11 N3 2.6(7) . . . . ?
C35A C10 C11 N3 -174.2(4) . . . . ?
C35 C10 C11 N3 -178.2(4) . . . . ?
C9 C10 C11 C12 -176.6(4) . . . . ?
C35A C10 C11 C12 6.6(7) . . . . ?
C35 C10 C11 C12 2.6(7) . . . . ?
N3 C11 C12 C13 -0.3(5) . . . . ?
C10 C11 C12 C13 179.1(4) . . . . ?
C11 C12 C13 C14 0.2(5) . . . . ?
C11 N3 C14 C15 179.5(4) . . . . ?
C11 N3 C14 C13 -0.1(5) . . . . ?
C12 C13 C14 N3 -0.1(5) . . . . ?
C12 C13 C14 C15 -179.7(4) . . . . ?
N3 C14 C15 C16 -1.9(7) . . . . ?
C13 C14 C15 C16 177.6(4) . . . . ?
N3 C14 C15 C44 176.4(3) . . . . ?
C13 C14 C15 C44 -4.1(6) . . . . ?
C19 N4 C16 C15 175.1(4) . . . . ?
C19 N4 C16 C17 -2.0(5) . . . . ?
C14 C15 C16 N4 1.8(7) . . . . ?
C44 C15 C16 N4 -176.5(3) . . . . ?
C14 C15 C16 C17 178.5(4) . . . . ?
C44 C15 C16 C17 0.2(6) . . . . ?
N4 C16 C17 C18 0.9(5) . . . . ?
C15 C16 C17 C18 -176.3(4) . . . . ?
C16 C17 C18 C19 0.5(6) . . . . ?
C16 N4 C19 C20 -174.9(4) . . . . ?
C16 N4 C19 C18 2.4(5) . . . . ?
C17 C18 C19 N4 -1.8(5) . . . . ?
C17 C18 C19 C20 175.6(4) . . . . ?
N4 C19 C20 C1 -1.9(7) . . . . ?
C18 C19 C20 C1 -178.8(4) . . . . ?
N4 C19 C20 C50A 170.1(4) . . . . ?
C18 C19 C20 C50A -6.8(7) . . . . ?
N4 C19 C20 C50 175.1(4) . . . . ?
C18 C19 C20 C50 -1.8(6) . . . . ?
N1 C1 C20 C19 -4.9(7) . . . . ?
C2 C1 C20 C19 175.6(4) . . . . ?
N1 C1 C20 C50A -177.3(4) . . . . ?
C2 C1 C20 C50A 3.3(6) . . . . ?
N1 C1 C20 C50 178.2(4) . . . . ?
C2 C1 C20 C50 -1.3(6) . . . . ?
C6 C5 C21 C22 65.7(4) . . . . ?
C4 C5 C21 C22 -113.8(3) . . . . ?
C6 C5 C21 C26 -106.2(3) . . . . ?
C4 C5 C21 C26 74.4(4) . . . . ?
C26 C21 C22 C23 0.0 . . . . ?
C5 C21 C22 C23 -171.8(3) . . . . ?
C21 C22 C23 C24 0.0 . . . . ?
C22 C23 C24 C25 0.0 . . . . ?
C22 C23 C24 N5 175.7(3) . . . . ?
C27 N5 C24 C23 139.0(3) . . . . ?
C33 N5 C24 C23 -16.1(7) . . . . ?
C33A N5 C24 C23 -21.2(13) . . . . ?
C27 N5 C24 C25 -45.3(4) . . . . ?
C33 N5 C24 C25 159.7(6) . . . . ?
C33A N5 C24 C25 154.5(12) . . . . ?
C23 C24 C25 C26 0.0 . . . . ?
N5 C24 C25 C26 -175.8(3) . . . . ?
C23 C24 C25 S1 178.2(2) . . . . ?
N5 C24 C25 S1 2.4(3) . . . . ?
C32 S1 C25 C26 -149.16(17) . . . . ?
C32 S1 C25 C24 32.7(2) . . . . ?
C24 C25 C26 C21 0.0 . . . . ?
S1 C25 C26 C21 -178.2(2) . . . . ?
C22 C21 C26 C25 0.0 . . . . ?
C5 C21 C26 C25 171.8(3) . . . . ?
C24 N5 C27 C28 -139.9(3) . . . . ?
C33 N5 C27 C28 15.5(7) . . . . ?
C33A N5 C27 C28 19.7(10) . . . . ?
C24 N5 C27 C32 42.0(4) . . . . ?
C33 N5 C27 C32 -162.6(6) . . . . ?
C33A N5 C27 C32 -158.4(10) . . . . ?
C32 C27 C28 C29 0.0 . . . . ?
N5 C27 C28 C29 -178.0(3) . . . . ?
C27 C28 C29 C30 0.0 . . . . ?
C28 C29 C30 C31 0.0 . . . . ?
C29 C30 C31 C32 0.0 . . . . ?
C30 C31 C32 C27 0.0 . . . . ?
C30 C31 C32 S1 175.2(2) . . . . ?
C28 C27 C32 C31 0.0 . . . . ?
N5 C27 C32 C31 178.1(3) . . . . ?
C28 C27 C32 S1 -175.1(2) . . . . ?
N5 C27 C32 S1 3.0(3) . . . . ?
C25 S1 C32 C31 149.20(16) . . . . ?
C25 S1 C32 C27 -35.64(19) . . . . ?
C27 N5 C33 C34 140.3(7) . . . . ?
C24 N5 C33 C34 -65.0(10) . . . . ?
C27 N5 C33A C34A 67(3) . . . . ?
C24 N5 C33A C34A -133.3(19) . . . . ?
C9 C10 C35 C36 104.4(5) . . . . ?
C11 C10 C35 C36 -74.8(5) . . . . ?
C9 C10 C35 C40 -79.5(5) . . . . ?
C11 C10 C35 C40 101.3(5) . . . . ?
C40 C35 C36 C37 0.0 . . . . ?
C10 C35 C36 C37 176.1(5) . . . . ?
C40 C35 C36 C41 -173.3(7) . . . . ?
C10 C35 C36 C41 2.8(7) . . . . ?
C35 C36 C37 C38 0.0 . . . . ?
C41 C36 C37 C38 173.5(7) . . . . ?
C36 C37 C38 C39 0.0 . . . . ?
C36 C37 C38 C42 -178.9(7) . . . . ?
C37 C38 C39 C40 0.0 . . . . ?
C42 C38 C39 C40 178.9(7) . . . . ?
C38 C39 C40 C35 0.0 . . . . ?
C38 C39 C40 C43 -174.6(6) . . . . ?
C36 C35 C40 C39 0.0 . . . . ?
C10 C35 C40 C39 -176.2(5) . . . . ?
C36 C35 C40 C43 174.4(7) . . . . ?
C10 C35 C40 C43 -1.7(7) . . . . ?
C9 C10 C35A C36A 103.4(5) . . . . ?
C11 C10 C35A C36A -79.5(6) . . . . ?
C9 C10 C35A C40A -73.9(6) . . . . ?
C11 C10 C35A C40A 103.2(5) . . . . ?
C40A C35A C36A C37A 0.0 . . . . ?
C10 C35A C36A C37A -177.3(6) . . . . ?
C40A C35A C36A C41A 168.9(8) . . . . ?
C10 C35A C36A C41A -8.3(8) . . . . ?
C35A C36A C37A C38A 0.0 . . . . ?
C41A C36A C37A C38A -169.3(8) . . . . ?
C36A C37A C38A C39A 0.0 . . . . ?
C36A C37A C38A C42A -175.9(8) . . . . ?
C37A C38A C39A C40A 0.0 . . . . ?
C42A C38A C39A C40A 175.8(8) . . . . ?
C38A C39A C40A C35A 0.0 . . . . ?
C38A C39A C40A C43A 169.6(8) . . . . ?
C36A C35A C40A C39A 0.0 . . . . ?
C10 C35A C40A C39A 177.3(5) . . . . ?
C36A C35A C40A C43A -169.2(8) . . . . ?
C10 C35A C40A C43A 8.1(8) . . . . ?
C16 C15 C44 C45 -95.9(4) . . . . ?
C14 C15 C44 C45 85.7(4) . . . . ?
C16 C15 C44 C49 84.0(4) . . . . ?
C14 C15 C44 C49 -94.4(4) . . . . ?
C49 C44 C45 C46 0.0 . . . . ?
C15 C44 C45 C46 180.0(3) . . . . ?
C44 C45 C46 C47 0.0 . . . . ?
C45 C46 C47 C48 0.0 . . . . ?
C46 C47 C48 C49 0.0 . . . . ?
C47 C48 C49 C44 0.0 . . . . ?
C47 C48 C49 N6 177.6(4) . . . . ?
C45 C44 C49 C48 0.0 . . . . ?
C15 C44 C49 C48 -179.9(3) . . . . ?
C45 C44 C49 N6 -177.4(4) . . . . ?
C15 C44 C49 N6 2.6(4) . . . . ?
O1B N6 C49 C48 161.7(9) . . . . ?
O1A N6 C49 C48 -161.9(8) . . . . ?
O2A N6 C49 C48 26.5(8) . . . . ?
O2B N6 C49 C48 -30.1(8) . . . . ?
O1B N6 C49 C44 -20.8(10) . . . . ?
O1A N6 C49 C44 15.6(9) . . . . ?
O2A N6 C49 C44 -156.0(7) . . . . ?
O2B N6 C49 C44 147.5(7) . . . . ?
C19 C20 C50 C51 -88.4(5) . . . . ?
C1 C20 C50 C51 88.7(5) . . . . ?
C19 C20 C50 C55 93.8(5) . . . . ?
C1 C20 C50 C55 -89.1(5) . . . . ?
C55 C50 C51 C52 0.0 . . . . ?
C20 C50 C51 C52 -177.8(5) . . . . ?
C55 C50 C51 C56 179.3(7) . . . . ?
C20 C50 C51 C56 1.5(7) . . . . ?
C50 C51 C52 C53 0.0 . . . . ?
C56 C51 C52 C53 -179.3(7) . . . . ?
C51 C52 C53 C54 0.0 . . . . ?
C51 C52 C53 C57 -178.6(7) . . . . ?
C52 C53 C54 C55 0.0 . . . . ?
C57 C53 C54 C55 178.4(8) . . . . ?
C53 C54 C55 C50 0.0 . . . . ?
C53 C54 C55 C58 -177.1(7) . . . . ?
C51 C50 C55 C54 0.0 . . . . ?
C20 C50 C55 C54 177.8(5) . . . . ?
C51 C50 C55 C58 177.0(7) . . . . ?
C20 C50 C55 C58 -5.2(7) . . . . ?
C19 C20 C50A C51A -75.9(6) . . . . ?
C1 C20 C50A C51A 96.8(5) . . . . ?
C19 C20 C50A C55A 102.1(6) . . . . ?
C1 C20 C50A C55A -85.2(6) . . . . ?
C55A C50A C51A C52A 0.0 . . . . ?
C20 C50A C51A C52A 178.0(6) . . . . ?
C55A C50A C51A C56A -178.8(9) . . . . ?
C20 C50A C51A C56A -0.8(9) . . . . ?
C50A C51A C52A C53A 0.0 . . . . ?
C56A C51A C52A C53A 178.8(9) . . . . ?
C51A C52A C53A C54A 0.0 . . . . ?
C51A C52A C53A C57A 173.4(8) . . . . ?
C52A C53A C54A C55A 0.0 . . . . ?
C57A C53A C54A C55A -172.8(9) . . . . ?
C53A C54A C55A C50A 0.0 . . . . ?
C53A C54A C55A C58A 176.2(9) . . . . ?
C51A C50A C55A C54A 0.0 . . . . ?
C20 C50A C55A C54A -178.0(7) . . . . ?
C51A C50A C55A C58A -176.1(9) . . . . ?
C20 C50A C55A C58A 5.9(9) . . . . ?
